data_9002232
loop_
_publ_author_name
'Burns, P. C.'
'Finch, R. J.'

_publ_section_title 'Wyartite: Crystallographic evidence for the first pentavalent-uranium mineral'
_journal_name_full 'American Mineralogist'
_journal_page_first 1456
_journal_page_last 1460
_journal_volume 84
_journal_year 1999
_chemical_formula_sum 'C H15 Ca O19 U3'
_chemical_name_mineral Wyartite
_space_group_IT_number 19
_symmetry_space_group_name_Hall 'P 2ac 2ab'
_symmetry_space_group_name_H-M 'P 21 21 21'
_cell_angle_alpha 90
_cell_angle_beta 90
_cell_angle_gamma 90
_cell_formula_units_Z 4
_cell_length_a 11.2706
_cell_length_b 7.1055
_cell_length_c 20.807
_cell_volume 1666.292
_database_code_amcsd 0002316
_exptl_crystal_density_diffrn 4.296
_cod_original_formula_sum 'U3 Ca C O19 H15'
_cod_database_code 9002232

loop_
_space_group_symop_operation_xyz
x,y,z
-x,1/2+y,1/2-z
1/2+x,1/2-y,-z
1/2-x,-y,1/2+z

loop_
_atom_site_label
_atom_site_fract_x
_atom_site_fract_y
_atom_site_fract_z
_atom_site_U_iso_or_equiv
_atom_site_type_symbol
_atom_site_attached_hydrogens
U1 0.55950 0.28920 0.23948 0.01130 U 0
U2 -0.05930 0.28970 0.23585 0.01090 U 0
U3 0.24900 0.29190 0.28343 0.01170 U 0
Ca -0.07340 0.43220 0.04690 0.02320 Ca 0
C 0.24100 0.24000 0.42300 0.03200 C 0
O1 0.51100 0.31000 0.15400 0.01970 O 0
O2 -0.01100 0.31400 0.15600 0.02060 O 0
O3 0.11000 0.10900 0.25150 0.00620 O 0
O4 0.38800 0.10500 0.26700 0.01820 O 0
O5 0.61000 0.28200 0.32050 0.00500 O 0
O6 -0.11200 0.24000 0.31600 0.02810 O 0
O7 0.10000 0.46300 0.27800 0.01520 O 0
O8 0.39000 0.47400 0.27200 0.01580 O 0
O9 0.18700 0.12600 0.38000 0.03730 O 0
O10 0.22400 0.21100 0.48170 0.00340 O 0
O11 0.28600 0.38400 0.39660 0.00340 O 0
O-H12 0.75200 0.28500 0.19800 0.01560 O 1
Wat13 -0.25200 0.23500 0.05220 0.03670 O 2
Wat14 0.25400 0.36300 0.16700 0.03080 O 2
Wat15 0.45900 0.02800 0.06680 0.03580 O 2
Wat16 0.09300 0.62900 0.05300 0.01610 O 2
Wat17 0.04500 0.15900 0.01600 0.00840 O 2
Wat18 0.20900 0.03600 0.10300 0.00910 O 2
Wat19 -0.07900 -0.08200 -0.05800 0.02540 O 2

loop_
_cod_changelog_entry_id
_cod_changelog_entry_author
_cod_changelog_entry_date
_cod_changelog_entry_text
1
;cod-tools version 3.8.0
Id: cif_guess_AMCSD_atom_types 9574 2023-05-10 09:00:05Z saulius
;
2023-05-10T18:47:53+03:00
;Derived atom types and hydrogen counts
from atom names that follow the AMCSD naming convention
(Wat == water, O-H == hydroxyl).
;

loop_
_cod_related_entry_id
_cod_related_entry_database
_cod_related_entry_code
1 AMCSD 0002316
